data_4335880
loop_
_publ_author_name
'Daniel L. Reger'
'Andrew Leitner'
'Mark D. Smith'
'T. Thao Tran'
'P. Shiv Halasyamani'

_publ_contact_author_address
;
Department of Chemistry and Biochemistry
University of South Carolina
Columbia, South Carolina 29208
USA
;
_publ_contact_author_email reger@mailbox.sc.edu
_publ_contact_author_fax '1 803 777 9521'
_publ_contact_author_name 'Professor Daniel L. Reger'
_publ_contact_author_phone '1 803 777 2587'
_publ_section_title
;
 Homochiral Helical Metal-Organic Frameworks of Group 1 Metals
;
_journal_name_full 'Inorganic Chemistry'
_journal_page_first 10041
_journal_page_last 10051
_journal_paper_doi 10.1021/ic401327h
_journal_volume 52
_journal_year 2013
_chemical_absolute_configuration syn
_chemical_formula_moiety 'C15 H10 N Na O5'
_chemical_formula_sum 'C15 H12 N Na O5'
_chemical_formula_weight 309.25
_chemical_name_systematic
;
 ? 
;
_space_group_crystal_system orthorhombic
_space_group_IT_number 19
_space_group_name_Hall 'P 2ac 2ab'
_space_group_name_H-M_alt 'P 21 21 21'
_symmetry_space_group_name_Hall 'P 2ac 2ab'
_symmetry_space_group_name_H-M 'P 21 21 21'
_atom_sites_solution_hydrogens geom
_atom_sites_solution_primary direct
_atom_sites_solution_secondary difmap
_audit_creation_date 2013-04-03
_audit_creation_method
;
  Olex2 1.2
  (compiled Mar 21 2013 11:17:50, GUI svn.r4446)
;
_cell_angle_alpha 90.00
_cell_angle_beta 90.00
_cell_angle_gamma 90.00
_cell_formula_units_Z 4
_cell_length_a 6.958(3)
_cell_length_b 11.856(5)
_cell_length_c 15.433(7)
_cell_measurement_reflns_used 1830
_cell_measurement_temperature 100(2)
_cell_measurement_theta_max 24.53
_cell_measurement_theta_min 2.17
_cell_volume 1273.1(10)
_computing_cell_refinement 'SAINT v6.45A (Bruker, 2003)'
_computing_data_reduction 'SAINT v6.45A (Bruker, 2003)'
_computing_molecular_graphics
;
O. V. Dolomanov, L. J. Bourhis, R. J. Gildea, J. A. K. Howard and H. Puschmann,
OLEX2: a complete structure solution, refinement and analysis program.
J. Appl. Cryst. (2009). 42, 339-341.
;
_computing_publication_material
;
O. V. Dolomanov, L. J. Bourhis, R. J. Gildea, J. A. K. Howard and H. Puschmann,
OLEX2: a complete structure solution, refinement and analysis program.
J. Appl. Cryst. (2009). 42, 339-341.
;
_computing_structure_refinement
;
SHELXL, G.M. Sheldrick, Acta Cryst.
(2008). A64, 112-122
;
_computing_structure_solution
;
SHELXS, G.M. Sheldrick, Acta Cryst.
(2008). A64, 112-122
;
_diffrn_ambient_temperature 100(2)
_diffrn_measured_fraction_theta_full 0.998
_diffrn_measured_fraction_theta_max 0.998
_diffrn_measurement_device_type 'CCD area detector'
_diffrn_measurement_method 'phi and omega scans'
_diffrn_radiation_monochromator graphite
_diffrn_radiation_type MoK\a
_diffrn_radiation_wavelength 0.71073
_diffrn_reflns_av_R_equivalents 0.0647
_diffrn_reflns_av_unetI/netI 0.0379
_diffrn_reflns_limit_h_max 8
_diffrn_reflns_limit_h_min -8
_diffrn_reflns_limit_k_max 13
_diffrn_reflns_limit_k_min -14
_diffrn_reflns_limit_l_max 16
_diffrn_reflns_limit_l_min -18
_diffrn_reflns_number 9591
_diffrn_reflns_theta_full 25.02
_diffrn_reflns_theta_max 25.02
_diffrn_reflns_theta_min 2.17
_diffrn_source 'fine-focus sealed tube'
_exptl_absorpt_coefficient_mu 0.150
_exptl_absorpt_correction_T_max 1
_exptl_absorpt_correction_T_min 0.628066
_exptl_absorpt_correction_type multi-scan
_exptl_absorpt_process_details
;
SADABS v.2.10 (Bruker,2003) was used for absorption correction.
R(int) was 0.0738 before and 0.0485 after correction.
The Ratio of minimum to maximum transmission is 0.6281.
The \l/2 correction factor is 0.0015.
;
_exptl_crystal_colour colorless
_exptl_crystal_density_diffrn 1.613
_exptl_crystal_description irregular
_exptl_crystal_F_000 640
_exptl_crystal_size_max 0.4
_exptl_crystal_size_mid 0.35
_exptl_crystal_size_min 0.25
_refine_diff_density_max 0.607
_refine_diff_density_min -0.374
_refine_diff_density_rms 0.126
_refine_ls_extinction_method none
_refine_ls_goodness_of_fit_ref 1.174
_refine_ls_hydrogen_treatment constr
_refine_ls_matrix_type full
_refine_ls_number_parameters 200
_refine_ls_number_reflns 1324
_refine_ls_number_restraints 0
_refine_ls_restrained_S_all 1.174
_refine_ls_R_factor_all 0.0768
_refine_ls_R_factor_gt 0.0704
_refine_ls_shift/su_max 0.000
_refine_ls_shift/su_mean 0.000
_refine_ls_structure_factor_coef Fsqd
_refine_ls_weighting_details 'calc w=1/[\s^2^(Fo^2^)+(0.0821P)^2^+3.2118P] where P=(Fo^2^+2Fc^2^)/3'
_refine_ls_weighting_scheme calc
_refine_ls_wR_factor_gt 0.1780
_refine_ls_wR_factor_ref 0.1816
_reflns_number_gt 1197
_reflns_number_total 1324
_reflns_threshold_expression >2sigma(I)
_cod_data_source_file ic401327h_si_001_08.cif
_cod_data_source_block 3rehydrated
_cod_original_cell_volume 1273.2(10)
_cod_database_code 4335880
_olex2_refinement_description
;
1. Fixed Uiso
 At 1.2 times of:
  All C(H) groups
 At 1.5 times of:
  All C(H,H,H) groups
2.a Ternary CH refined with riding coordinates:
 C13(H13)
2.b Aromatic/amide H refined with riding coordinates:
 C6(H6), C7(H7), C8(H8), C10(H10), C11(H11), C12(H12)
2.c Idealised Me refined as rotating group:
 C14(H14A,H14B,H14C)
;

loop_
_space_group_symop_id
_space_group_symop_operation_xyz
1 'x, y, z'
2 '-x+1/2, -y, z+1/2'
3 'x+1/2, -y+1/2, -z'
4 '-x, y+1/2, -z+1/2'

loop_
_atom_site_label
_atom_site_type_symbol
_atom_site_fract_x
_atom_site_fract_y
_atom_site_fract_z
_atom_site_U_iso_or_equiv
_atom_site_adp_type
_atom_site_occupancy
_atom_site_symmetry_multiplicity
_atom_site_calc_flag
_atom_site_refinement_flags
Na1 Na 0.6683(4) 0.8104(2) 0.40887(18) 0.0248(7) Uani 1 1 d .
O1 O 0.3011(7) 0.3582(4) 0.2401(3) 0.0277(11) Uani 1 1 d .
O2 O 0.2321(7) 0.5368(3) 0.4959(3) 0.0238(11) Uani 1 1 d .
O3 O 0.3418(7) 0.7472(4) 0.3635(3) 0.0274(12) Uani 1 1 d .
O4 O 0.5639(6) 0.6169(4) 0.3922(3) 0.0198(10) Uani 1 1 d .
O5 O 0.9913(8) 0.7859(5) 0.4420(4) 0.0382(14) Uani 1 1 d .
N1 N 0.2870(8) 0.4474(5) 0.3697(4) 0.0185(12) Uani 1 1 d .
C1 C 0.2619(9) 0.4482(5) 0.4585(4) 0.0180(14) Uani 1 1 d .
C2 C 0.2732(9) 0.3375(5) 0.5042(4) 0.0172(14) Uani 1 1 d .
C3 C 0.2833(9) 0.2377(6) 0.4553(4) 0.0217(14) Uani 1 1 d .
C4 C 0.2916(9) 0.2406(6) 0.3640(4) 0.0201(14) Uani 1 1 d .
C5 C 0.2948(9) 0.3513(6) 0.3182(4) 0.0200(14) Uani 1 1 d .
C6 C 0.2652(9) 0.3336(5) 0.5927(4) 0.0211(14) Uani 1 1 d .
H6 H 0.2616 0.4015 0.6253 0.025 Uiso 1 1 calc R
C7 C 0.2624(9) 0.2285(6) 0.6354(4) 0.0219(15) Uani 1 1 d .
H7 H 0.2569 0.2262 0.6968 0.026 Uiso 1 1 calc R
C8 C 0.2674(9) 0.1301(6) 0.5896(5) 0.0218(14) Uani 1 1 d .
H8 H 0.2619 0.0601 0.6194 0.026 Uiso 1 1 calc R
C9 C 0.2807(9) 0.1313(5) 0.4982(5) 0.0187(14) Uani 1 1 d .
C10 C 0.2924(10) 0.0309(6) 0.4475(5) 0.0237(16) Uani 1 1 d .
H10 H 0.2918 -0.0406 0.4752 0.028 Uiso 1 1 calc R
C11 C 0.3043(9) 0.0372(6) 0.3601(5) 0.0226(16) Uani 1 1 d .
H11 H 0.3119 -0.0302 0.3271 0.027 Uiso 1 1 calc R
C12 C 0.3056(9) 0.1423(6) 0.3173(5) 0.0244(15) Uani 1 1 d .
H12 H 0.3162 0.1451 0.2560 0.029 Uiso 1 1 calc R
C13 C 0.2752(10) 0.5571(5) 0.3242(5) 0.0217(15) Uani 1 1 d .
H13 H 0.3296 0.5437 0.2651 0.026 Uiso 1 1 calc R
C14 C 0.0649(10) 0.5859(6) 0.3103(5) 0.0273(17) Uani 1 1 d .
H14A H 0.0007 0.5229 0.2811 0.041 Uiso 1 1 calc R
H14B H 0.0548 0.6538 0.2745 0.041 Uiso 1 1 calc R
H14C H 0.0034 0.5994 0.3665 0.041 Uiso 1 1 calc R
C15 C 0.4014(9) 0.6477(5) 0.3653(4) 0.0198(14) Uani 1 1 d .

loop_
_atom_site_aniso_label
_atom_site_aniso_U_11
_atom_site_aniso_U_22
_atom_site_aniso_U_33
_atom_site_aniso_U_23
_atom_site_aniso_U_13
_atom_site_aniso_U_12
Na1 0.0255(14) 0.0224(13) 0.0266(14) -0.0029(12) 0.0019(12) -0.0067(12)
O1 0.023(2) 0.036(3) 0.024(3) 0.005(2) 0.001(2) -0.002(2)
O2 0.022(3) 0.020(2) 0.029(3) -0.002(2) 0.005(2) -0.003(2)
O3 0.020(2) 0.027(3) 0.035(3) 0.004(2) 0.003(2) -0.005(2)
O4 0.014(2) 0.016(2) 0.029(3) 0.0017(19) 0.001(2) 0.0032(18)
O5 0.031(3) 0.044(3) 0.040(3) -0.010(3) 0.003(2) -0.003(3)
N1 0.008(3) 0.022(3) 0.026(3) 0.007(2) -0.001(2) -0.002(2)
C1 0.005(3) 0.020(3) 0.029(4) -0.003(3) 0.004(3) -0.004(3)
C2 0.006(3) 0.020(3) 0.026(4) -0.003(3) 0.004(3) 0.002(3)
C3 0.010(3) 0.026(3) 0.029(4) -0.001(3) 0.001(3) -0.006(3)
C4 0.007(3) 0.026(3) 0.027(3) 0.000(3) 0.000(3) 0.001(3)
C5 0.007(3) 0.028(3) 0.025(4) -0.003(3) 0.000(3) -0.001(3)
C6 0.014(3) 0.022(3) 0.028(4) -0.001(3) 0.003(3) -0.003(3)
C7 0.010(3) 0.036(4) 0.020(3) 0.005(3) 0.000(3) 0.002(3)
C8 0.010(3) 0.028(3) 0.028(4) 0.006(3) -0.002(3) -0.001(3)
C9 0.007(3) 0.015(3) 0.034(4) 0.000(3) -0.004(3) 0.002(3)
C10 0.014(3) 0.021(3) 0.036(4) 0.003(3) -0.004(3) -0.001(3)
C11 0.010(3) 0.021(3) 0.037(4) -0.007(3) -0.001(3) 0.000(3)
C12 0.011(3) 0.035(4) 0.028(4) -0.002(3) -0.006(3) -0.004(3)
C13 0.013(3) 0.020(3) 0.031(4) 0.009(3) 0.000(3) -0.002(3)
C14 0.016(3) 0.028(4) 0.038(4) 0.016(3) -0.001(3) -0.005(3)
C15 0.015(3) 0.019(3) 0.026(4) 0.004(3) 0.009(3) 0.000(3)

loop_
_atom_type_symbol
_atom_type_description
_atom_type_scat_dispersion_real
_atom_type_scat_dispersion_imag
_atom_type_scat_source
C C 0.0033 0.0016 'International Tables Vol C Tables 4.2.6.8 and 6.1.1.4'
H H 0.0000 0.0000 'International Tables Vol C Tables 4.2.6.8 and 6.1.1.4'
N N 0.0061 0.0033 'International Tables Vol C Tables 4.2.6.8 and 6.1.1.4'
Na Na 0.0362 0.0249 'International Tables Vol C Tables 4.2.6.8 and 6.1.1.4'
O O 0.0106 0.0060 'International Tables Vol C Tables 4.2.6.8 and 6.1.1.4'

loop_
_geom_angle_atom_site_label_1
_geom_angle_atom_site_label_2
_geom_angle_atom_site_label_3
_geom_angle
_geom_angle_site_symmetry_1
_geom_angle_site_symmetry_3
O1 Na1 O3 83.19(19) 4_655 .
O1 Na1 O4 98.62(19) 4_655 .
O1 Na1 O5 156.3(2) 4_655 3_466
O1 Na1 C15 89.5(2) 4_655 .
O2 Na1 O1 113.6(2) 3_566 4_655
O2 Na1 O3 125.0(2) 3_566 .
O2 Na1 O4 147.7(2) 3_566 .
O2 Na1 O5 83.48(18) 3_566 3_466
O2 Na1 C15 144.0(2) 3_566 .
O3 Na1 O5 73.29(18) . 3_466
O3 Na1 C15 26.94(17) . .
O4 Na1 O3 53.96(16) . .
O4 Na1 O5 64.91(17) . 3_466
O4 Na1 C15 27.11(18) . .
O5 Na1 O1 99.0(2) . 4_655
O5 Na1 O2 77.2(2) . 3_566
O5 Na1 O3 155.0(2) . .
O5 Na1 O4 101.3(2) . .
O5 Na1 O5 100.96(14) . 3_466
O5 Na1 C15 128.1(2) . .
C15 Na1 O5 68.04(19) . 3_466
C5 O1 Na1 162.0(5) . 4_645
C1 O2 Na1 169.8(4) . 3_466
C15 O3 Na1 88.6(4) . .
C15 O4 Na1 91.7(4) . .
Na1 O5 Na1 130.2(2) . 3_566
C1 N1 C5 125.3(6) . .
C1 N1 C13 117.2(6) . .
C5 N1 C13 116.8(5) . .
O2 C1 N1 119.9(6) . .
O2 C1 C2 123.0(6) . .
N1 C1 C2 117.1(6) . .
C3 C2 C1 119.3(6) . .
C6 C2 C1 120.0(6) . .
C6 C2 C3 120.6(6) . .
C2 C3 C4 121.2(6) . .
C2 C3 C9 119.7(6) . .
C4 C3 C9 119.1(6) . .
C3 C4 C5 119.7(6) . .
C12 C4 C3 120.5(7) . .
C12 C4 C5 119.8(6) . .
O1 C5 N1 121.1(6) . .
O1 C5 C4 122.2(6) . .
N1 C5 C4 116.7(5) . .
C2 C6 H6 120.1 . .
C2 C6 C7 119.8(6) . .
C7 C6 H6 120.1 . .
C6 C7 H7 119.5 . .
C8 C7 C6 120.9(6) . .
C8 C7 H7 119.5 . .
C7 C8 H8 119.7 . .
C7 C8 C9 120.6(6) . .
C9 C8 H8 119.7 . .
C3 C9 C10 118.8(6) . .
C8 C9 C3 118.3(6) . .
C8 C9 C10 122.9(6) . .
C9 C10 H10 119.9 . .
C11 C10 C9 120.3(7) . .
C11 C10 H10 119.9 . .
C10 C11 H11 119.4 . .
C10 C11 C12 121.1(7) . .
C12 C11 H11 119.4 . .
C4 C12 C11 120.2(6) . .
C4 C12 H12 119.9 . .
C11 C12 H12 119.9 . .
N1 C13 H13 105.8 . .
N1 C13 C14 108.5(5) . .
N1 C13 C15 112.9(6) . .
C14 C13 H13 105.8 . .
C14 C13 C15 117.1(6) . .
C15 C13 H13 105.8 . .
C13 C14 H14A 109.5 . .
C13 C14 H14B 109.5 . .
C13 C14 H14C 109.5 . .
H14A C14 H14B 109.5 . .
H14A C14 H14C 109.5 . .
H14B C14 H14C 109.5 . .
O3 C15 Na1 64.5(4) . .
O3 C15 O4 125.4(6) . .
O3 C15 C13 117.6(6) . .
O4 C15 Na1 61.2(3) . .
O4 C15 C13 116.8(6) . .
C13 C15 Na1 168.7(5) . .

loop_
_geom_bond_atom_site_label_1
_geom_bond_atom_site_label_2
_geom_bond_distance
_geom_bond_site_symmetry_2
Na1 O1 2.378(6) 4_655
Na1 O2 2.375(5) 3_566
Na1 O3 2.493(6) .
Na1 O4 2.420(5) .
Na1 O5 2.849(7) 3_466
Na1 O5 2.323(6) .
Na1 C15 2.761(7) .
O1 Na1 2.378(6) 4_645
O1 C5 1.208(8) .
O2 Na1 2.375(5) 3_466
O2 C1 1.217(7) .
O3 C15 1.251(8) .
O4 C15 1.259(8) .
O5 Na1 2.849(7) 3_566
N1 C1 1.381(9) .
N1 C5 1.391(8) .
N1 C13 1.481(8) .
C1 C2 1.491(9) .
C2 C3 1.405(9) .
C2 C6 1.368(10) .
C3 C4 1.410(9) .
C3 C9 1.426(9) .
C4 C5 1.491(10) .
C4 C12 1.374(9) .
C6 H6 0.9500 .
C6 C7 1.410(9) .
C7 H7 0.9500 .
C7 C8 1.365(9) .
C8 H8 0.9500 .
C8 C9 1.413(10) .
C9 C10 1.426(9) .
C10 H10 0.9500 .
C10 C11 1.354(10) .
C11 H11 0.9500 .
C11 C12 1.410(10) .
C12 H12 0.9500 .
C13 H13 1.0000 .
C13 C14 1.517(9) .
C13 C15 1.526(10) .
C14 H14A 0.9800 .
C14 H14B 0.9800 .
C14 H14C 0.9800 .

loop_
_geom_torsion_atom_site_label_1
_geom_torsion_atom_site_label_2
_geom_torsion_atom_site_label_3
_geom_torsion_atom_site_label_4
_geom_torsion
_geom_torsion_site_symmetry_1
_geom_torsion_site_symmetry_4
Na1 O1 C5 N1 171.1(11) 4_645 .
Na1 O1 C5 C4 -10.0(19) 4_645 .
Na1 O2 C1 N1 177(2) 3_466 .
Na1 O2 C1 C2 -3(3) 3_466 .
Na1 O3 C15 O4 6.6(7) . .
Na1 O3 C15 C13 -167.6(5) . .
Na1 O4 C15 O3 -6.8(7) . .
Na1 O4 C15 C13 167.4(5) . .
O1 Na1 O3 C15 102.4(4) 4_655 .
O1 Na1 O4 C15 -71.5(4) 4_655 .
O1 Na1 O5 Na1 -167.9(3) 4_655 3_566
O1 Na1 C15 O3 -75.9(4) 4_655 .
O1 Na1 C15 O4 110.3(4) 4_655 .
O1 Na1 C15 C13 28(2) 4_655 .
O2 Na1 O3 C15 -143.5(4) 3_566 .
O2 Na1 O4 C15 103.6(5) 3_566 .
O2 Na1 O5 Na1 79.8(3) 3_566 3_566
O2 Na1 C15 O3 56.1(6) 3_566 .
O2 Na1 C15 O4 -117.7(4) 3_566 .
O2 Na1 C15 C13 160(2) 3_566 .
O2 C1 C2 C3 171.8(6) . .
O2 C1 C2 C6 -5.3(9) . .
O3 Na1 O4 C15 3.5(4) . .
O3 Na1 O5 Na1 -74.7(6) . 3_566
O3 Na1 C15 O4 -173.8(6) . .
O3 Na1 C15 C13 104(2) . .
O4 Na1 O3 C15 -3.5(4) . .
O4 Na1 O5 Na1 -67.1(3) . 3_566
O4 Na1 C15 O3 173.8(6) . .
O4 Na1 C15 C13 -82(2) . .
O5 Na1 O3 C15 -74.3(4) 3_466 .
O5 Na1 O3 C15 5.8(7) . .
O5 Na1 O4 C15 -172.6(4) . .
O5 Na1 O4 C15 90.5(4) 3_466 .
O5 Na1 O5 Na1 -0.84(18) 3_466 3_566
O5 Na1 C15 O3 96.3(4) 3_466 .
O5 Na1 C15 O3 -176.9(4) . .
O5 Na1 C15 O4 9.3(5) . .
O5 Na1 C15 O4 -77.5(4) 3_466 .
O5 Na1 C15 C13 -160(2) 3_466 .
O5 Na1 C15 C13 -73(2) . .
N1 C1 C2 C3 -8.2(9) . .
N1 C1 C2 C6 174.7(6) . .
N1 C13 C15 Na1 116(2) . .
N1 C13 C15 O3 -146.0(6) . .
N1 C13 C15 O4 39.2(8) . .
C1 N1 C5 O1 173.8(6) . .
C1 N1 C5 C4 -5.2(9) . .
C1 N1 C13 C14 -81.2(8) . .
C1 N1 C13 C15 50.4(8) . .
C1 C2 C3 C4 2.9(9) . .
C1 C2 C3 C9 -175.7(6) . .
C1 C2 C6 C7 175.6(6) . .
C2 C3 C4 C5 1.6(10) . .
C2 C3 C4 C12 178.6(6) . .
C2 C3 C9 C8 0.2(9) . .
C2 C3 C9 C10 -179.6(6) . .
C2 C6 C7 C8 0.0(9) . .
C3 C2 C6 C7 -1.5(10) . .
C3 C4 C5 O1 -179.7(6) . .
C3 C4 C5 N1 -0.7(8) . .
C3 C4 C12 C11 2.5(10) . .
C3 C9 C10 C11 -0.5(10) . .
C4 C3 C9 C8 -178.4(6) . .
C4 C3 C9 C10 1.9(9) . .
C5 N1 C1 O2 -170.4(6) . .
C5 N1 C1 C2 9.6(9) . .
C5 N1 C13 C14 89.9(7) . .
C5 N1 C13 C15 -138.6(6) . .
C5 C4 C12 C11 179.5(6) . .
C6 C2 C3 C4 -180.0(6) . .
C6 C2 C3 C9 1.5(9) . .
C6 C7 C8 C9 1.7(9) . .
C7 C8 C9 C3 -1.7(9) . .
C7 C8 C9 C10 178.0(6) . .
C8 C9 C10 C11 179.8(6) . .
C9 C3 C4 C5 -179.9(6) . .
C9 C3 C4 C12 -2.9(10) . .
C9 C10 C11 C12 0.1(11) . .
C10 C11 C12 C4 -1.1(10) . .
C12 C4 C5 O1 3.3(9) . .
C12 C4 C5 N1 -177.7(6) . .
C13 N1 C1 O2 -0.2(9) . .
C13 N1 C1 C2 179.8(5) . .
C13 N1 C5 O1 3.5(9) . .
C13 N1 C5 C4 -175.4(6) . .
C14 C13 C15 Na1 -117(2) . .
C14 C13 C15 O3 -18.9(9) . .
C14 C13 C15 O4 166.4(6) . .
C15 Na1 O5 Na1 -71.4(4) . 3_566
